data_7105337
loop_
_publ_author_name
'Prakash, M Jaya'
'Oh, Minhak'
'Liu, Xinfang'
'Han, Kwi Nam'
'Seong, Gi Hun'
'Lah, Myoung Soo'

_publ_section_title
;
 Edge-directed [(M2)2L4] tetragonal metal-organic polyhedra decorated
 using a square paddle-wheel secondary building unit.
;
_journal_issue 12
_journal_name_full 'Chemical communications (Cambridge, England)'
_journal_page_first 2049
_journal_page_last 2051
_journal_paper_doi 10.1039/b925335a
_journal_volume 46
_journal_year 2010
_chemical_formula_sum 'C54 H38 Cu2 N2 O10'
_chemical_formula_weight 1001.94
_space_group_IT_number 15
_symmetry_cell_setting monoclinic
_symmetry_space_group_name_Hall '-C 2yc'
_symmetry_space_group_name_H-M 'C 1 2/c 1'
_atom_sites_solution_hydrogens geom
_atom_sites_solution_primary direct
_atom_sites_solution_secondary difmap
_audit_creation_method SHELXL-97
_cell_angle_alpha 90.00
_cell_angle_beta 98.01(3)
_cell_angle_gamma 90.00
_cell_formula_units_Z 8
_cell_length_a 11.245(2)
_cell_length_b 37.235(7)
_cell_length_c 28.875(6)
_cell_measurement_reflns_used 235087
_cell_measurement_temperature 99(2)
_cell_measurement_theta_max 30.00
_cell_measurement_theta_min 2.01
_cell_volume 11972(4)
_computing_cell_refinement hkl2000
_computing_data_collection 'adsc quantum-210 adx program'
_computing_data_reduction hkl2000
_computing_molecular_graphics ortep3
_computing_publication_material wingx
_computing_structure_refinement 'bruker shelxtl'
_computing_structure_solution 'wingx sir-92'
_diffrn_ambient_temperature 99(2)
_diffrn_measured_fraction_theta_full 0.969
_diffrn_measured_fraction_theta_max 0.969
_diffrn_measurement_device_type 'ccd area detector'
_diffrn_measurement_method 'phi scans'
_diffrn_radiation_monochromator 'si(111) double crystal monochromator'
_diffrn_radiation_source 'bending magnet 6b mx beamline'
_diffrn_radiation_type synchrotron
_diffrn_radiation_wavelength 0.75000
_diffrn_reflns_av_R_equivalents 0.0864
_diffrn_reflns_av_sigmaI/netI 0.0533
_diffrn_reflns_limit_h_max 14
_diffrn_reflns_limit_h_min -14
_diffrn_reflns_limit_k_max 49
_diffrn_reflns_limit_k_min -49
_diffrn_reflns_limit_l_max 34
_diffrn_reflns_limit_l_min -36
_diffrn_reflns_number 53617
_diffrn_reflns_theta_full 30.00
_diffrn_reflns_theta_max 30.00
_diffrn_reflns_theta_min 2.01
_exptl_absorpt_coefficient_mu 0.760
_exptl_absorpt_correction_T_max 0.7986
_exptl_absorpt_correction_T_min 0.6184
_exptl_absorpt_correction_type multi-scan
_exptl_absorpt_process_details 'hkl2000 scalepack'
_exptl_crystal_colour blue
_exptl_crystal_density_diffrn 1.112
_exptl_crystal_density_method 'not measured'
_exptl_crystal_description block
_exptl_crystal_F_000 4112
_exptl_crystal_size_max 0.70
_exptl_crystal_size_mid 0.43
_exptl_crystal_size_min 0.31
_platon_squeeze_details
;
;
_refine_diff_density_max 1.337
_refine_diff_density_min -0.991
_refine_diff_density_rms 0.098
_refine_ls_extinction_coef 0.0044(4)
_refine_ls_extinction_expression Fc^*^=kFc[1+0.001xFc^2^\l^3^/sin(2\q)]^-1/4^
_refine_ls_extinction_method SHELXL
_refine_ls_goodness_of_fit_ref 1.027
_refine_ls_hydrogen_treatment constr
_refine_ls_matrix_type full
_refine_ls_number_parameters 754
_refine_ls_number_reflns 14391
_refine_ls_number_restraints 47
_refine_ls_restrained_S_all 1.028
_refine_ls_R_factor_all 0.0900
_refine_ls_R_factor_gt 0.0815
_refine_ls_shift/su_max 0.001
_refine_ls_shift/su_mean 0.000
_refine_ls_structure_factor_coef Fsqd
_refine_ls_weighting_details 'calc w=1/[\s^2^(Fo^2^)+(0.1428P)^2^+25.2440P] where P=(Fo^2^+2Fc^2^)/3'
_refine_ls_weighting_scheme calc
_refine_ls_wR_factor_gt 0.2357
_refine_ls_wR_factor_ref 0.2452
_reflns_number_gt 12173
_reflns_number_total 14391
_reflns_threshold_expression >2sigma(I)
_cod_data_source_file b925335a.txt
_cod_data_source_block 1b
_cod_depositor_comments
;
The following automatic conversions were performed:

'_exptl_absorpt_correction_type' tag value 'multi-scans' was replaced
with 'multi-scan' value.

Automatic conversion script
Id: cif_fix_values 1646 2011-03-28 12:23:43Z adriana 
;
_cod_original_sg_symbol_H-M c2/c
_cod_database_code 7105337

loop_
_symmetry_equiv_pos_as_xyz
'x, y, z'
'-x, y, -z+1/2'
'x+1/2, y+1/2, z'
'-x+1/2, y+1/2, -z+1/2'
'-x, -y, -z'
'x, -y, z-1/2'
'-x+1/2, -y+1/2, -z'
'x+1/2, -y+1/2, z-1/2'

loop_
_atom_site_label
_atom_site_type_symbol
_atom_site_fract_x
_atom_site_fract_y
_atom_site_fract_z
_atom_site_U_iso_or_equiv
_atom_site_adp_type
_atom_site_occupancy
_atom_site_symmetry_multiplicity
_atom_site_calc_flag
_atom_site_refinement_flags
_atom_site_disorder_assembly
_atom_site_disorder_group
Cu1 Cu 0.19763(4) 0.061073(11) 0.428579(18) 0.05013(17) Uani 1 1 d . . .
Cu2 Cu 0.22574(3) 0.127457(9) 0.460428(15) 0.04158(16) Uani 1 1 d . B .
O1 O 0.3667(2) 0.05467(7) 0.45538(12) 0.0592(7) Uani 1 1 d . . .
O2 O 0.3953(2) 0.11302(7) 0.47301(10) 0.0506(6) Uani 1 1 d . . .
O3 O 0.0312(2) 0.07640(7) 0.40768(11) 0.0584(7) Uani 1 1 d . . .
O4 O 0.0522(2) 0.13103(6) 0.44172(10) 0.0498(6) Uani 1 1 d . . .
O5 O 0.2501(3) 0.08385(7) 0.37274(11) 0.0613(7) Uani 1 1 d . . .
O6 O 0.2495(2) 0.14121(7) 0.39696(10) 0.0525(6) Uani 1 1 d . . .
O7 O 0.1527(2) 0.04945(7) 0.49034(11) 0.0559(6) Uani 1 1 d . . .
O8 O 0.1992(2) 0.10462(6) 0.51974(9) 0.0499(6) Uani 1 1 d . B .
C1 C 0.4311(3) 0.08108(10) 0.47015(14) 0.0502(8) Uani 1 1 d . . .
C2 C 0.5626(3) 0.07499(9) 0.48510(14) 0.0486(8) Uani 1 1 d . . .
C3 C 0.6359(3) 0.10347(10) 0.49915(14) 0.0500(8) Uani 1 1 d . . .
H3 H 0.6025 0.1269 0.4994 0.060 Uiso 1 1 calc R . .
C4 C 0.7588(3) 0.09871(11) 0.51305(14) 0.0539(8) Uani 1 1 d . . .
C5 C 0.8061(4) 0.06395(12) 0.51172(17) 0.0629(11) Uani 1 1 d . . .
H5 H 0.8900 0.0603 0.5197 0.075 Uiso 1 1 calc R . .
C6 C 0.7327(4) 0.03512(11) 0.49909(17) 0.0631(11) Uani 1 1 d . . .
H6 H 0.7656 0.0116 0.4999 0.076 Uiso 1 1 calc R . .
C7 C 0.6103(3) 0.04015(10) 0.48504(16) 0.0566(9) Uani 1 1 d . . .
H7 H 0.5597 0.0203 0.4755 0.068 Uiso 1 1 calc R . .
C8 C 0.8332(3) 0.12890(11) 0.52810(15) 0.0568(9) Uani 1 1 d . . .
C9 C 0.8903(3) 0.15488(12) 0.54091(15) 0.0575(9) Uani 1 1 d . . .
C10 C 0.9581(3) 0.18636(11) 0.55812(14) 0.0537(8) Uani 1 1 d . . .
C11 C 0.9011(3) 0.21921(11) 0.56336(14) 0.0552(9) Uani 1 1 d . . .
H11 H 0.8170 0.2212 0.5540 0.066 Uiso 1 1 calc R . .
C12 C 0.9641(3) 0.24844(12) 0.58160(16) 0.0585(9) Uani 1 1 d . . .
C13 C 1.0892(4) 0.24536(13) 0.59576(19) 0.0701(12) Uani 1 1 d . . .
H13 H 1.1339 0.2653 0.6095 0.084 Uiso 1 1 calc R . .
C14 C 1.1463(4) 0.21297(13) 0.5894(2) 0.0745(13) Uani 1 1 d . . .
H14 H 1.2306 0.2110 0.5984 0.089 Uiso 1 1 calc R . .
C15 C 1.0832(3) 0.18396(12) 0.57053(18) 0.0635(10) Uani 1 1 d . . .
H15 H 1.1237 0.1622 0.5658 0.076 Uiso 1 1 calc R . .
C16 C -0.4062(3) 0.21761(12) 0.41294(17) 0.0618(10) Uani 1 1 d . . .
C17 C -0.3593(3) 0.18887(12) 0.40833(15) 0.0572(9) Uani 1 1 d . . .
C18 C -0.3098(3) 0.15446(11) 0.40145(14) 0.0509(8) Uani 1 1 d . . .
C19 C -0.1870(3) 0.14739(10) 0.41312(14) 0.0498(8) Uani 1 1 d . . .
H19 H -0.1346 0.1660 0.4260 0.060 Uiso 1 1 calc R . .
C20 C -0.1411(3) 0.11352(10) 0.40611(13) 0.0486(7) Uani 1 1 d . . .
C21 C -0.2182(3) 0.08592(11) 0.38804(15) 0.0554(8) Uani 1 1 d . . .
H21 H -0.1874 0.0626 0.3837 0.067 Uiso 1 1 calc R . .
C22 C -0.3407(4) 0.09281(12) 0.37643(15) 0.0599(9) Uani 1 1 d . . .
H22 H -0.3931 0.0742 0.3637 0.072 Uiso 1 1 calc R . .
C23 C -0.3865(3) 0.12660(12) 0.38331(16) 0.0589(9) Uani 1 1 d . . .
H23 H -0.4702 0.1309 0.3757 0.071 Uiso 1 1 calc R . .
C24 C -0.0085(3) 0.10652(9) 0.41964(13) 0.0480(7) Uani 1 1 d . . .
C25 C 0.2619(3) 0.11730(10) 0.36706(14) 0.0500(8) Uani 1 1 d . . .
C26 C 0.2934(3) 0.12956(10) 0.32118(14) 0.0490(8) Uani 1 1 d . . .
C27 C 0.2980(4) 0.16563(11) 0.31124(15) 0.0578(9) Uani 1 1 d . A .
H27 H 0.2826 0.1827 0.3341 0.069 Uiso 1 1 calc R . .
C28 C 0.3250(5) 0.17745(12) 0.26810(16) 0.0683(11) Uani 1 1 d . . .
C29 C 0.3474(4) 0.15188(13) 0.23530(17) 0.0670(11) Uani 1 1 d . A .
H29 H 0.3653 0.1594 0.2056 0.080 Uiso 1 1 calc R . .
C30 C 0.3439(4) 0.11592(13) 0.24515(17) 0.0648(10) Uani 1 1 d . . .
H30 H 0.3603 0.0989 0.2224 0.078 Uiso 1 1 calc R A .
C31 C 0.3168(3) 0.10417(12) 0.28776(15) 0.0583(9) Uani 1 1 d . A .
H31 H 0.3141 0.0792 0.2944 0.070 Uiso 1 1 calc R . .
C321 C 0.3596(10) 0.2153(3) 0.2613(4) 0.062(2) Uani 0.50 1 d P A 1
C331 C 0.3687(12) 0.2465(3) 0.2517(4) 0.072(3) Uani 0.50 1 d P A 1
C341 C 0.3812(12) 0.2831(3) 0.2383(3) 0.077(3) Uani 0.50 1 d PD A 1
C351 C 0.3802(11) 0.3109(2) 0.2702(4) 0.081(3) Uani 0.50 1 d PD A 1
H351 H 0.3714 0.3058 0.3018 0.097 Uiso 0.50 1 calc PR A 1
C361 C 0.3920(13) 0.3461(2) 0.2562(4) 0.088(4) Uani 0.50 1 d PD . 1
C371 C 0.4096(16) 0.3540(3) 0.2107(4) 0.105(5) Uani 0.50 1 d PD A 1
H371 H 0.4172 0.3781 0.2008 0.126 Uiso 0.50 1 calc PR A 1
C381 C 0.4157(17) 0.3257(4) 0.1801(5) 0.113(5) Uani 0.50 1 d PD A 1
H38 H 0.4318 0.3305 0.1493 0.136 Uiso 0.50 1 calc PR A 1
C391 C 0.3990(15) 0.2905(3) 0.1930(4) 0.097(4) Uani 0.50 1 d PD A 1
H391 H 0.3998 0.2716 0.1709 0.116 Uiso 0.50 1 calc PR A 1
C322 C 0.3016(8) 0.2136(3) 0.2538(3) 0.0511(19) Uani 0.50 1 d P A 2
C332 C 0.2935(10) 0.2454(3) 0.2418(3) 0.063(2) Uani 0.50 1 d P A 2
C342 C 0.2905(9) 0.2820(2) 0.2266(3) 0.063(2) Uani 0.50 1 d PD A 2
C352 C 0.2891(9) 0.3103(2) 0.2578(3) 0.070(2) Uani 0.50 1 d PD A 2
H352 H 0.2868 0.3050 0.2899 0.084 Uiso 0.50 1 calc PR A 2
C362 C 0.2909(11) 0.3462(3) 0.2439(3) 0.078(3) Uani 0.50 1 d PD . 2
C372 C 0.2967(15) 0.3529(3) 0.1970(3) 0.097(4) Uani 0.50 1 d PD A 2
H372 H 0.2996 0.3769 0.1863 0.116 Uiso 0.50 1 calc PR A 2
C382 C 0.2983(18) 0.3252(3) 0.1661(4) 0.115(6) Uani 0.50 1 d PD A 2
H382 H 0.3036 0.3306 0.1343 0.138 Uiso 0.50 1 calc PR A 2
C392 C 0.2923(13) 0.2890(3) 0.1794(3) 0.083(3) Uani 0.50 1 d PD A 2
H392 H 0.2897 0.2701 0.1571 0.099 Uiso 0.50 1 calc PR A 2
C401 C 0.1070(15) 0.1245(3) 0.7106(4) 0.088(4) Uani 0.50 1 d P . 1
C411 C 0.0989(12) 0.1005(3) 0.6814(4) 0.077(3) Uani 0.50 1 d P B 1
C421 C 0.0993(10) 0.0741(3) 0.6467(5) 0.071(3) Uani 0.50 1 d PD B 1
C431 C 0.1376(13) 0.0854(5) 0.6051(5) 0.080(5) Uani 0.50 1 d PD B 1
H431 H 0.1595 0.1097 0.6010 0.097 Uiso 0.50 1 calc PR B 1
C441 C 0.1429(4) 0.06029(9) 0.57019(17) 0.0626(11) Uani 0.50 1 d PD B 1
C451 C 0.1011(12) 0.0244(3) 0.5718(7) 0.054(4) Uani 0.50 1 d PD B 1
H451 H 0.0937 0.0084 0.5459 0.065 Uiso 0.50 1 calc PR B 1
C461 C 0.072(2) 0.0151(5) 0.6159(6) 0.072(4) Uani 0.50 1 d PD B 1
H461 H 0.0493 -0.0092 0.6201 0.086 Uiso 0.50 1 calc PR B 1
C471 C 0.0725(13) 0.0381(3) 0.6545(7) 0.081(4) Uani 0.50 1 d PD B 1
H471 H 0.0559 0.0298 0.6841 0.097 Uiso 0.50 1 calc PR B 1
C402 C 0.2034(15) 0.1254(3) 0.7235(4) 0.085(4) Uani 0.50 1 d P . 2
C412 C 0.1902(14) 0.1018(3) 0.6937(4) 0.079(3) Uani 0.50 1 d P B 2
C422 C 0.1726(12) 0.0753(3) 0.6568(4) 0.079(4) Uani 0.50 1 d PD B 2
C432 C 0.1732(13) 0.0840(5) 0.6088(4) 0.071(4) Uani 0.50 1 d PD B 2
H432 H 0.1958 0.1078 0.6019 0.085 Uiso 0.50 1 calc PR B 2
C442 C 0.1429(4) 0.06029(9) 0.57019(17) 0.0626(11) Uani 0.50 1 d PD B 2
C452 C 0.112(2) 0.0254(4) 0.5833(8) 0.077(6) Uani 0.50 1 d PD B 2
H452 H 0.0927 0.0082 0.5591 0.092 Uiso 0.50 1 calc PR B 2
C462 C 0.107(2) 0.0143(6) 0.6289(6) 0.100(9) Uani 0.50 1 d PD B 2
H462 H 0.0809 -0.0091 0.6359 0.119 Uiso 0.50 1 calc PR B 2
C472 C 0.1418(18) 0.0400(3) 0.6645(7) 0.117(8) Uani 0.50 1 d PD B 2
H472 H 0.1444 0.0324 0.6960 0.140 Uiso 0.50 1 calc PR B 2
C48 C 0.1666(3) 0.07233(9) 0.52308(14) 0.0487(8) Uani 1 1 d . . .
O1D O 0.1933(4) 0.00896(8) 0.39797(13) 0.0818(10) Uani 1 1 d . . .
N1D N 0.1954(8) -0.03111(17) 0.3392(2) 0.140(3) Uani 1 1 d . . .
C1D C 0.1872(7) 0.00244(17) 0.3578(3) 0.103(2) Uani 1 1 d . . .
H1D H 0.1758 0.0221 0.3366 0.124 Uiso 1 1 calc R . .
C2D C 0.2146(14) -0.0609(2) 0.3679(3) 0.197(6) Uani 1 1 d . . .
H2D1 H 0.2985 -0.0613 0.3827 0.295 Uiso 1 1 calc R . .
H2D2 H 0.1973 -0.0828 0.3493 0.295 Uiso 1 1 calc R . .
H2D3 H 0.1617 -0.0598 0.3921 0.295 Uiso 1 1 calc R . .
C3D C 0.1888(13) -0.0373(3) 0.2916(4) 0.192(6) Uani 1 1 d . . .
H3D1 H 0.1774 -0.0144 0.2748 0.288 Uiso 1 1 calc R . .
H3D2 H 0.1210 -0.0532 0.2813 0.288 Uiso 1 1 calc R . .
H3D3 H 0.2635 -0.0485 0.2851 0.288 Uiso 1 1 calc R . .
O2D O 0.2707(3) 0.17955(8) 0.49005(12) 0.0681(8) Uani 1 1 d D . .
N21D N 0.4593(6) 0.18325(18) 0.5404(3) 0.0583(15) Uani 0.50 1 d PDU C -1
C41D C 0.3769(5) 0.18990(15) 0.5038(2) 0.0908(17) Uani 0.50 1 d PD C -1
H41D H 0.4045 0.2065 0.4827 0.109 Uiso 0.50 1 calc PR C -1
C51D C 0.5602(13) 0.2115(4) 0.5408(5) 0.209(6) Uiso 0.50 1 d PDU C -1
H51A H 0.6222 0.2072 0.5676 0.313 Uiso 0.50 1 calc PR C -1
H51B H 0.5266 0.2356 0.5432 0.313 Uiso 0.50 1 calc PR C -1
H51C H 0.5958 0.2097 0.5117 0.313 Uiso 0.50 1 calc PR C -1
C61D C 0.4313(8) 0.1566(3) 0.5739(4) 0.078(3) Uani 0.50 1 d PD C -1
H61A H 0.4992 0.1543 0.5990 0.117 Uiso 0.50 1 calc PR C -1
H61B H 0.4163 0.1334 0.5581 0.117 Uiso 0.50 1 calc PR C -1
H61C H 0.3597 0.1641 0.5872 0.117 Uiso 0.50 1 calc PR C -1
N22D N 0.4153(10) 0.2182(3) 0.5199(4) 0.095(3) Uiso 0.50 1 d PDU C -2
C42D C 0.3769(5) 0.18990(15) 0.5038(2) 0.0908(17) Uani 0.50 1 d PD C -2
H42D H 0.4368 0.1724 0.5009 0.109 Uiso 0.50 1 calc PR C -2
C52D C 0.5602(13) 0.2115(4) 0.5408(5) 0.209(6) Uiso 0.50 1 d PDU C -2
H52A H 0.5953 0.2339 0.5542 0.313 Uiso 0.50 1 calc PR C -2
H52B H 0.6035 0.2038 0.5153 0.313 Uiso 0.50 1 calc PR C -2
H52C H 0.5666 0.1929 0.5650 0.313 Uiso 0.50 1 calc PR C -2
C62D C 0.3394(16) 0.2490(5) 0.5181(7) 0.142(6) Uiso 0.50 1 d PD C -2
H62A H 0.3852 0.2695 0.5325 0.213 Uiso 0.50 1 calc PR C -2
H62B H 0.2716 0.2440 0.5350 0.213 Uiso 0.50 1 calc PR C -2
H62C H 0.3092 0.2547 0.4854 0.213 Uiso 0.50 1 calc PR C -2

loop_
_atom_site_aniso_label
_atom_site_aniso_U_11
_atom_site_aniso_U_22
_atom_site_aniso_U_33
_atom_site_aniso_U_23
_atom_site_aniso_U_13
_atom_site_aniso_U_12
Cu1 0.0516(3) 0.0271(2) 0.0719(3) -0.00599(16) 0.0092(2) 0.00506(15)
Cu2 0.0403(2) 0.0256(2) 0.0591(3) -0.00105(14) 0.00761(16) 0.00591(13)
O1 0.0509(14) 0.0354(12) 0.093(2) 0.0064(12) 0.0165(13) 0.0096(10)
O2 0.0447(12) 0.0374(12) 0.0706(16) 0.0014(11) 0.0109(10) 0.0114(9)
O3 0.0523(14) 0.0374(13) 0.0831(19) -0.0082(12) 0.0011(12) 0.0056(10)
O4 0.0419(12) 0.0368(12) 0.0699(16) -0.0034(10) 0.0052(10) 0.0063(9)
O5 0.0755(18) 0.0369(13) 0.0728(18) -0.0048(12) 0.0153(14) 0.0034(12)
O6 0.0606(14) 0.0356(12) 0.0627(15) -0.0005(10) 0.0132(11) 0.0073(10)
O7 0.0566(14) 0.0323(12) 0.0810(19) 0.0023(11) 0.0169(12) 0.0034(10)
O8 0.0549(13) 0.0329(11) 0.0637(15) 0.0051(10) 0.0140(11) 0.0039(9)
C1 0.0492(18) 0.0406(17) 0.064(2) 0.0081(14) 0.0199(15) 0.0117(13)
C2 0.0455(16) 0.0382(16) 0.065(2) 0.0110(14) 0.0182(14) 0.0140(13)
C3 0.0447(16) 0.0415(17) 0.068(2) 0.0092(15) 0.0204(14) 0.0132(13)
C4 0.0429(17) 0.052(2) 0.070(2) 0.0100(17) 0.0183(15) 0.0110(14)
C5 0.0474(19) 0.060(2) 0.084(3) 0.014(2) 0.0183(18) 0.0199(16)
C6 0.059(2) 0.0432(19) 0.090(3) 0.0159(19) 0.0226(19) 0.0223(16)
C7 0.0537(19) 0.0353(17) 0.085(3) 0.0145(16) 0.0237(17) 0.0142(14)
C8 0.0454(18) 0.059(2) 0.069(2) 0.0094(17) 0.0184(16) 0.0124(16)
C9 0.0465(18) 0.062(2) 0.067(2) 0.0108(18) 0.0178(16) 0.0120(16)
C10 0.0424(16) 0.061(2) 0.060(2) 0.0124(17) 0.0155(14) 0.0074(14)
C11 0.0380(16) 0.063(2) 0.065(2) 0.0073(17) 0.0092(14) 0.0090(15)
C12 0.0410(17) 0.063(2) 0.073(3) 0.0107(19) 0.0119(15) 0.0114(15)
C13 0.0450(19) 0.064(3) 0.101(4) -0.001(2) 0.0080(19) 0.0072(17)
C14 0.0410(19) 0.068(3) 0.114(4) 0.010(3) 0.010(2) 0.0154(18)
C15 0.0467(19) 0.053(2) 0.093(3) 0.010(2) 0.0177(18) 0.0124(16)
C16 0.0394(17) 0.065(2) 0.080(3) 0.008(2) 0.0072(16) 0.0088(16)
C17 0.0423(17) 0.060(2) 0.069(2) 0.0057(18) 0.0067(15) 0.0048(15)
C18 0.0426(16) 0.053(2) 0.058(2) 0.0082(15) 0.0079(13) 0.0050(14)
C19 0.0434(16) 0.0458(18) 0.060(2) 0.0048(15) 0.0074(14) 0.0024(13)
C20 0.0416(16) 0.0434(17) 0.061(2) 0.0036(14) 0.0060(13) 0.0010(13)
C21 0.0522(19) 0.0442(19) 0.070(2) 0.0006(16) 0.0101(16) -0.0011(14)
C22 0.0509(19) 0.061(2) 0.068(2) 0.0031(19) 0.0057(16) -0.0117(16)
C23 0.0405(17) 0.065(2) 0.071(3) 0.0112(19) 0.0076(15) -0.0025(15)
C24 0.0455(16) 0.0354(16) 0.063(2) 0.0018(14) 0.0075(14) 0.0051(12)
C25 0.0441(16) 0.0405(17) 0.064(2) -0.0030(15) 0.0021(14) 0.0046(13)
C26 0.0382(15) 0.0466(18) 0.061(2) -0.0043(14) 0.0042(13) 0.0052(12)
C27 0.069(2) 0.0448(19) 0.060(2) -0.0023(16) 0.0115(17) 0.0087(16)
C28 0.096(3) 0.051(2) 0.062(3) 0.0011(18) 0.027(2) 0.008(2)
C29 0.074(3) 0.068(3) 0.062(3) -0.009(2) 0.0181(19) -0.002(2)
C30 0.064(2) 0.062(3) 0.070(3) -0.016(2) 0.0155(19) -0.0007(19)
C31 0.056(2) 0.051(2) 0.069(3) -0.0130(17) 0.0117(17) 0.0000(16)
C321 0.064(6) 0.056(5) 0.066(6) -0.007(4) 0.015(5) -0.006(5)
C331 0.097(8) 0.070(6) 0.054(5) -0.002(4) 0.033(5) 0.004(6)
C341 0.125(9) 0.059(5) 0.056(5) 0.011(4) 0.043(6) 0.011(6)
C351 0.138(10) 0.046(5) 0.072(6) 0.019(4) 0.059(7) 0.019(6)
C361 0.166(12) 0.047(5) 0.061(6) 0.014(4) 0.051(7) 0.005(6)
C371 0.178(15) 0.076(8) 0.069(7) 0.026(6) 0.042(8) 0.000(9)
C381 0.164(14) 0.125(13) 0.061(7) 0.003(7) 0.052(8) -0.014(11)
C391 0.147(12) 0.082(8) 0.070(7) 0.006(6) 0.046(7) 0.010(8)
C322 0.050(5) 0.052(4) 0.052(5) -0.002(3) 0.012(4) -0.008(4)
C332 0.072(6) 0.065(6) 0.055(5) -0.001(4) 0.023(4) -0.012(5)
C342 0.087(6) 0.057(5) 0.050(5) 0.008(3) 0.025(4) 0.011(4)
C352 0.093(7) 0.068(6) 0.055(5) 0.014(4) 0.029(5) 0.015(5)
C362 0.128(9) 0.057(5) 0.052(5) 0.008(4) 0.027(5) 0.015(6)
C372 0.190(14) 0.058(6) 0.050(6) 0.019(4) 0.046(7) 0.016(7)
C382 0.256(19) 0.061(6) 0.043(5) 0.010(4) 0.073(9) 0.011(9)
C392 0.143(11) 0.056(5) 0.056(6) 0.008(4) 0.036(6) 0.017(6)
C401 0.157(12) 0.039(5) 0.079(7) 0.023(4) 0.058(8) 0.022(6)
C411 0.109(8) 0.048(5) 0.084(7) 0.027(5) 0.045(6) 0.019(5)
C421 0.095(7) 0.034(4) 0.094(8) 0.016(4) 0.044(7) 0.011(5)
C431 0.112(10) 0.033(6) 0.105(11) 0.017(6) 0.048(8) 0.026(7)
C441 0.071(2) 0.0343(17) 0.090(3) 0.0128(17) 0.037(2) 0.0172(16)
C451 0.043(4) 0.038(6) 0.086(10) 0.016(5) 0.028(5) 0.005(3)
C461 0.104(9) 0.035(5) 0.082(11) 0.024(6) 0.031(8) 0.003(5)
C471 0.117(10) 0.040(5) 0.100(9) 0.015(5) 0.062(9) -0.003(6)
C402 0.147(11) 0.058(6) 0.059(6) 0.013(4) 0.044(7) 0.025(7)
C412 0.127(10) 0.052(5) 0.067(6) 0.020(4) 0.041(6) 0.019(6)
C422 0.130(10) 0.041(5) 0.077(7) 0.012(4) 0.055(8) 0.018(7)
C432 0.120(10) 0.029(5) 0.076(8) 0.021(5) 0.059(7) 0.030(6)
C442 0.071(2) 0.0343(17) 0.090(3) 0.0128(17) 0.037(2) 0.0172(16)
C452 0.133(15) 0.037(6) 0.070(9) -0.001(5) 0.048(9) 0.014(6)
C462 0.19(3) 0.054(7) 0.071(10) 0.018(7) 0.066(13) 0.030(10)
C472 0.22(2) 0.044(6) 0.116(14) 0.017(7) 0.119(16) 0.015(10)
C48 0.0402(15) 0.0323(15) 0.076(2) 0.0072(14) 0.0145(14) 0.0071(12)
O1D 0.127(3) 0.0375(15) 0.082(2) -0.0167(14) 0.019(2) 0.0067(16)
N1D 0.254(9) 0.071(4) 0.111(5) -0.029(3) 0.079(5) -0.018(4)
C1D 0.145(6) 0.066(3) 0.104(5) -0.004(3) 0.034(4) -0.016(3)
C2D 0.43(2) 0.056(4) 0.120(7) -0.016(4) 0.084(9) 0.045(7)
C3D 0.339(18) 0.109(7) 0.144(8) -0.059(6) 0.091(9) -0.028(8)
O2D 0.0748(19) 0.0406(14) 0.095(2) -0.0203(14) 0.0322(16) -0.0148(12)
N21D 0.054(3) 0.045(3) 0.075(4) -0.011(3) 0.003(3) -0.002(3)
C41D 0.083(4) 0.065(3) 0.128(5) -0.018(3) 0.026(3) -0.004(3)
C61D 0.059(5) 0.073(6) 0.103(8) 0.006(5) 0.012(5) 0.007(4)
C42D 0.083(4) 0.065(3) 0.128(5) -0.018(3) 0.026(3) -0.004(3)

loop_
_atom_type_symbol
_atom_type_description
_atom_type_scat_dispersion_real
_atom_type_scat_dispersion_imag
_atom_type_scat_source
C C 0.0033 0.0016 'International Tables Vol C Tables 4.2.6.8 and 6.1.1.4'
H H 0.0000 0.0000 'International Tables Vol C Tables 4.2.6.8 and 6.1.1.4'
N N 0.0061 0.0033 'International Tables Vol C Tables 4.2.6.8 and 6.1.1.4'
O O 0.0106 0.0060 'International Tables Vol C Tables 4.2.6.8 and 6.1.1.4'
Cu Cu 0.3201 1.2651 'International Tables Vol C Tables 4.2.6.8 and 6.1.1.4'

loop_
_geom_angle_atom_site_label_1
_geom_angle_atom_site_label_2
_geom_angle_atom_site_label_3
_geom_angle
_geom_angle_site_symmetry_1
_geom_angle_site_symmetry_3
_geom_angle_publ_flag
O1 Cu1 O7 88.47(13) . . ?
O1 Cu1 O3 169.13(11) . . ?
O7 Cu1 O3 89.31(12) . . ?
O1 Cu1 O5 89.48(13) . . ?
O7 Cu1 O5 166.85(11) . . ?
O3 Cu1 O5 90.26(13) . . ?
O1 Cu1 O1D 91.03(14) . . ?
O7 Cu1 O1D 100.47(13) . . ?
O3 Cu1 O1D 99.84(14) . . ?
O5 Cu1 O1D 92.55(13) . . ?
O1 Cu1 Cu2 85.07(8) . . ?
O7 Cu1 Cu2 85.62(8) . . ?
O3 Cu1 Cu2 84.15(8) . . ?
O5 Cu1 Cu2 81.26(8) . . ?
O1D Cu1 Cu2 172.70(11) . . ?
O4 Cu2 O6 89.13(12) . . ?
O4 Cu2 O2 167.09(10) . . ?
O6 Cu2 O2 89.38(11) . . ?
O4 Cu2 O8 90.20(11) . . ?
O6 Cu2 O8 169.53(10) . . ?
O2 Cu2 O8 88.95(11) . . ?
O4 Cu2 O2D 102.63(11) . . ?
O6 Cu2 O2D 94.66(12) . . ?
O2 Cu2 O2D 90.28(12) . . ?
O8 Cu2 O2D 95.69(12) . . ?
O4 Cu2 Cu1 84.32(7) . . ?
O6 Cu2 Cu1 86.80(8) . . ?
O2 Cu2 Cu1 82.79(8) . . ?
O8 Cu2 Cu1 82.74(8) . . ?
O2D Cu2 Cu1 172.90(10) . . ?
C1 O1 Cu1 121.2(2) . . ?
C1 O2 Cu2 123.8(2) . . ?
C24 O3 Cu1 121.8(2) . . ?
C24 O4 Cu2 122.7(2) . . ?
C25 O5 Cu1 125.1(3) . . ?
C25 O6 Cu2 119.9(2) . . ?
C48 O7 Cu1 120.5(2) . . ?
C48 O8 Cu2 123.8(3) . . ?
O1 C1 O2 125.7(3) . . ?
O1 C1 C2 118.5(3) . . ?
O2 C1 C2 115.8(3) . . ?
C3 C2 C7 120.1(3) . . ?
C3 C2 C1 119.8(3) . . ?
C7 C2 C1 120.1(3) . . ?
C2 C3 C4 121.2(3) . . ?
C3 C4 C5 118.3(4) . . ?
C3 C4 C8 120.1(3) . . ?
C5 C4 C8 121.7(3) . . ?
C6 C5 C4 120.9(4) . . ?
C5 C6 C7 120.4(3) . . ?
C6 C7 C2 119.1(4) . . ?
C9 C8 C4 176.9(4) . . ?
C8 C9 C10 177.9(4) . . ?
C11 C10 C15 119.0(4) . . ?
C11 C10 C9 121.2(3) . . ?
C15 C10 C9 119.8(4) . . ?
C12 C11 C10 121.3(3) . . ?
C11 C12 C13 119.3(4) . . ?
C11 C12 C16 121.6(3) . 7_556 ?
C13 C12 C16 119.1(4) . 7_556 ?
C14 C13 C12 119.4(4) . . ?
C15 C14 C13 121.1(4) . . ?
C14 C15 C10 119.9(4) . . ?
C17 C16 C12 179.0(4) . 7_556 ?
C16 C17 C18 177.0(4) . . ?
C19 C18 C23 119.0(4) . . ?
C19 C18 C17 121.9(4) . . ?
C23 C18 C17 119.1(3) . . ?
C20 C19 C18 120.7(3) . . ?
C19 C20 C21 119.9(3) . . ?
C19 C20 C24 119.5(3) . . ?
C21 C20 C24 120.6(3) . . ?
C22 C21 C20 119.7(4) . . ?
C23 C22 C21 120.4(4) . . ?
C22 C23 C18 120.3(3) . . ?
O4 C24 O3 126.2(3) . . ?
O4 C24 C20 116.9(3) . . ?
O3 C24 C20 116.9(3) . . ?
O6 C25 O5 125.6(4) . . ?
O6 C25 C26 117.1(3) . . ?
O5 C25 C26 117.3(3) . . ?
C27 C26 C31 119.9(4) . . ?
C27 C26 C25 120.4(3) . . ?
C31 C26 C25 119.7(3) . . ?
C26 C27 C28 120.9(4) . . ?
C29 C28 C27 118.4(4) . . ?
C29 C28 C322 119.6(5) . . ?
C27 C28 C322 120.3(5) . . ?
C29 C28 C321 119.1(6) . . ?
C27 C28 C321 120.8(6) . . ?
C322 C28 C321 26.2(4) . . ?
C30 C29 C28 121.0(4) . . ?
C29 C30 C31 120.7(4) . . ?
C30 C31 C26 119.1(4) . . ?
C331 C321 C28 169.0(13) . . ?
C321 C331 C341 177.4(10) . . ?
C391 C341 C351 119.7(9) . . ?
C391 C341 C331 118.8(9) . . ?
C351 C341 C331 121.4(8) . . ?
C361 C351 C341 120.2(9) . . ?
C351 C361 C371 120.7(10) . . ?
C351 C361 C401 120.7(8) . 7_556 ?
C371 C361 C401 118.5(9) . 7_556 ?
C381 C371 C361 118.0(11) . . ?
C391 C381 C371 122.0(11) . . ?
C341 C391 C381 119.3(11) . . ?
C332 C322 C28 173.6(10) . . ?
C322 C332 C342 176.6(11) . . ?
C352 C342 C392 120.0(8) . . ?
C352 C342 C332 121.7(8) . . ?
C392 C342 C332 118.3(8) . . ?
C342 C352 C362 122.5(8) . . ?
C372 C362 C352 117.1(9) . . ?
C372 C362 C402 120.8(9) . 7_556 ?
C352 C362 C402 121.8(8) . 7_556 ?
C382 C372 C362 120.7(9) . . ?
C372 C382 C392 122.7(9) . . ?
C342 C392 C382 116.9(9) . . ?
C411 C401 C361 175.9(17) . 7_556 ?
C401 C411 C421 174.9(14) . . ?
C431 C421 C471 121.9(14) . . ?
C431 C421 C411 115.7(11) . . ?
C471 C421 C411 122.1(11) . . ?
C441 C431 C421 118.2(16) . . ?
C431 C441 C451 124.3(12) . . ?
C431 C441 C48 119.6(9) . . ?
C451 C441 C48 114.5(9) . . ?
C461 C451 C441 112.5(15) . . ?
C451 C461 C471 126.5(16) . . ?
C421 C471 C461 115.6(14) . . ?
C412 C402 C362 175.0(16) . 7_556 ?
C402 C412 C422 177.2(11) . . ?
C472 C422 C432 113.9(14) . . ?
C472 C422 C412 122.8(11) . . ?
C432 C422 C412 123.0(10) . . ?
C452 C462 C472 116(2) . . ?
C422 C472 C462 125.1(17) . . ?
O8 C48 O7 126.1(4) . . ?
O8 C48 C441 116.5(4) . . ?
O7 C48 C441 117.4(3) . . ?
C1D O1D Cu1 126.2(4) . . ?
C1D N1D C3D 122.9(8) . . ?
C1D N1D C2D 120.7(7) . . ?
C3D N1D C2D 116.4(7) . . ?
O1D C1D N1D 125.2(7) . . ?
C41D O2D Cu2 124.0(3) . . ?
C41D N21D C61D 117.8(7) . . ?
C41D N21D C51D 108.0(8) . . ?
C61D N21D C51D 133.5(9) . . ?
O2D C41D N21D 135.7(7) . . ?

loop_
_geom_bond_atom_site_label_1
_geom_bond_atom_site_label_2
_geom_bond_distance
_geom_bond_site_symmetry_2
_geom_bond_publ_flag
Cu1 O1 1.965(3) . ?
Cu1 O7 1.968(3) . ?
Cu1 O3 1.969(3) . ?
Cu1 O5 1.983(3) . ?
Cu1 O1D 2.130(3) . ?
Cu1 Cu2 2.6409(7) . ?
Cu2 O4 1.955(2) . ?
Cu2 O6 1.957(3) . ?
Cu2 O2 1.966(2) . ?
Cu2 O8 1.972(3) . ?
Cu2 O2D 2.151(3) . ?
O1 C1 1.260(5) . ?
O2 C1 1.262(4) . ?
O3 C24 1.273(4) . ?
O4 C24 1.259(4) . ?
O5 C25 1.266(4) . ?
O6 C25 1.261(4) . ?
O7 C48 1.266(5) . ?
O8 C48 1.265(4) . ?
C1 C2 1.498(5) . ?
C2 C3 1.370(5) . ?
C2 C7 1.403(4) . ?
C3 C4 1.395(5) . ?
C4 C5 1.402(5) . ?
C4 C8 1.432(6) . ?
C5 C6 1.372(7) . ?
C6 C7 1.392(5) . ?
C8 C9 1.191(6) . ?
C9 C10 1.448(6) . ?
C10 C11 1.399(5) . ?
C10 C15 1.405(5) . ?
C11 C12 1.364(6) . ?
C12 C13 1.414(5) . ?
C12 C16 1.440(6) 7_556 ?
C13 C14 1.390(6) . ?
C14 C15 1.364(7) . ?
C16 C17 1.209(6) . ?
C16 C12 1.440(6) 7_556 ?
C17 C18 1.422(5) . ?
C18 C19 1.399(5) . ?
C18 C23 1.403(6) . ?
C19 C20 1.388(5) . ?
C20 C21 1.398(5) . ?
C20 C24 1.511(5) . ?
C21 C22 1.396(5) . ?
C22 C23 1.384(6) . ?
C25 C26 1.490(6) . ?
C26 C27 1.376(5) . ?
C26 C31 1.402(5) . ?
C27 C28 1.394(6) . ?
C28 C29 1.390(6) . ?
C28 C322 1.421(11) . ?
C28 C321 1.484(12) . ?
C29 C30 1.370(7) . ?
C30 C31 1.379(6) . ?
C321 C331 1.202(15) . ?
C331 C341 1.426(14) . ?
C341 C391 1.379(12) . ?
C341 C351 1.389(12) . ?
C351 C361 1.384(11) . ?
C361 C371 1.387(12) . ?
C361 C401 1.453(16) 7_556 ?
C371 C381 1.385(14) . ?
C381 C391 1.382(14) . ?
C322 C332 1.235(14) . ?
C332 C342 1.431(13) . ?
C342 C352 1.386(11) . ?
C342 C392 1.392(11) . ?
C352 C362 1.399(11) . ?
C362 C372 1.387(11) . ?
C362 C402 1.411(15) 7_556 ?
C372 C382 1.365(12) . ?
C382 C392 1.406(12) . ?
C401 C411 1.227(17) . ?
C401 C361 1.453(16) 7_556 ?
C411 C421 1.404(17) . ?
C421 C431 1.395(16) . ?
C421 C471 1.399(13) . ?
C431 C441 1.383(16) . ?
C441 C451 1.421(12) . ?
C441 C48 1.491(6) . ?
C451 C461 1.402(15) . ?
C461 C471 1.406(16) . ?
C402 C412 1.221(16) . ?
C402 C362 1.411(15) 7_556 ?
C412 C422 1.446(17) . ?
C422 C472 1.385(13) . ?
C422 C432 1.424(14) . ?
C452 C462 1.388(16) . ?
C462 C472 1.420(17) . ?
O1D C1D 1.179(7) . ?
N1D C1D 1.368(8) . ?
N1D C3D 1.384(11) . ?
N1D C2D 1.385(11) . ?
O2D C41D 1.265(7) . ?
N21D C41D 1.329(9) . ?
N21D C61D 1.450(13) . ?
N21D C51D 1.547(15) . ?
N22D C62D 1.43(2) . ?

loop_
_platon_squeeze_void_nr
_platon_squeeze_void_average_x
_platon_squeeze_void_average_y
_platon_squeeze_void_average_z
_platon_squeeze_void_volume
_platon_squeeze_void_count_electrons
1 0.849 0.431 0.250 1591.5 78.2
2 0.338 0.058 0.750 1591.5 78.3
